data_1544897
loop_
_publ_author_name
'Tamada, O.'
'Yamamoto, N.'

_publ_section_title
;
 The crystal structure of a new manganese dioxide (Rb0.27MnO2) with a
 giant tunnel
;
_journal_name_full 'Mineralogical Journal'
_journal_page_first 130
_journal_page_last 140
_journal_volume 13
_journal_year 1986
_chemical_formula_sum 'Mn O2 Rb0.27'
_chemical_name_common Rb0.27MnO2
_chemical_name_mineral Rb0.27MnO2
_space_group_crystal_system monoclinic
_space_group_IT_number 12
_space_group_name_Hall '-A 2y'
_space_group_name_H-M_alt 'A 1 2/m 1'
_cell_angle_alpha 90
_cell_angle_beta 92.4(2)
_cell_angle_gamma 90
_cell_formula_units_Z 14
_cell_length_a 15.04(2)
_cell_length_b 2.886(2)
_cell_length_c 14.64(2)
_cell_volume 634.9(13)
_cod_data_source_file Rb0.27MnO2.cif
_cod_data_source_block Rb0.27MnO2
_cod_depositor_comments
;
 Updating space group information.

 Antanas Vaitkus,
 2018-07-22
;
_cod_original_sg_symbol_H-M 'A 2/m'
_cod_original_formula_sum 'Rb0.27 Mn O2'
_cod_database_code 1544897

loop_
_space_group_symop_id
_space_group_symop_operation_xyz
1 'x, y, z'
2 '-x, -y, -z'
3 '-x, y, -z'
4 'x, -y, z'
5 'x, y+1/2, z+1/2'
6 '-x, -y+1/2, -z+1/2'
7 '-x, y+1/2, -z+1/2'
8 'x, -y+1/2, z+1/2'

loop_
_atom_site_label
_atom_site_occupancy
_atom_site_fract_x
_atom_site_fract_y
_atom_site_fract_z
_atom_site_adp_type
_atom_site_B_iso_or_equiv
_atom_site_type_symbol
Rb1a 0.1030 0.073(2) 0.650(11) 0.238(3) Biso 4.070000 Rb
Rb1b 0.1160 0.062(2) 0.000000 0.243(3) Biso 4.440000 Rb
Rb2a 0.3750 0.2623(7) 0.000000 0.2299(7) Biso 2.200000 Rb
Rb2b 0.1320 0.2514(13) 0.208(8) 0.2270(15) Biso 2.269000 Rb
Mn1 1.0 0.000000 0.000000 0.000000 Biso 0.570000 Mn
Mn2 1.0 0.1687(2) 0.500000 -0.020000 Biso 0.660000 Mn
Mn3 1.0 0.3509(2) 0.000000 -0.010000 Biso 0.590000 Mn
Mn4 1.0 0.4923(2) 0.000000 0.3377(2) Biso 0.550000 Mn
O1 1.0 0.1182(9) 0.000000 0.0551(9) Biso 0.740000 O
O2 1.0 0.2799(8) 0.500000 0.0444(8) Biso 0.790000 O
O3 1.0 0.4442(9) 0.000000 0.1047(9) Biso 0.580000 O
O4 1.0 0.0435(8) 0.000000 0.4260(9) Biso 0.780000 O
O5 1.0 0.2054(8) 0.500000 0.4085(9) Biso 1.340000 O
O6 1.0 0.3996(8) 0.000000 0.4227(9) Biso 0.850000 O
O7 1.0 0.4298(8) 0.500000 0.2656(9) Biso 0.750000 O
